data_1512252
loop_
_publ_author_name
'Pourpoint, Fr\'ed\'erique'
'Morin, Yohann'
'Gauvin, R\'egis M.'
'Tr\'ebosc, Julien'
'Capet, Fr\'ed\'eric'
'Lafon, Olivier'
'Amoureux, Jean-Paul'

_publ_section_title
;
 Advances in Structural Studies on Alkylaluminum Species in the Solid
 State via Challenging27Al--13C NMR Spectroscopy and X-ray Diffraction
;
_journal_issue 35
_journal_name_full 'The Journal of Physical Chemistry C'
_journal_page_first 18091
_journal_paper_doi 10.1021/jp4055044
_journal_volume 117
_journal_year 2013
_chemical_formula_moiety 'C4 H12 Al1 Li1'
_chemical_formula_sum 'C4 H12 Al Li'
_chemical_formula_weight 94.06
_chemical_name_systematic
; 
 ? 
;
_space_group_IT_number 14
_symmetry_cell_setting monoclinic
_symmetry_space_group_name_Hall '-P 2yn'
_symmetry_space_group_name_H-M 'P 1 21/n 1'
_atom_sites_solution_hydrogens difmap
_atom_sites_solution_primary direct
_atom_sites_solution_secondary difmap
_audit_creation_method SHELXL-97
_cell_angle_alpha 90.00
_cell_angle_beta 95.7480(10)
_cell_angle_gamma 90.00
_cell_formula_units_Z 4
_cell_length_a 6.2978(2)
_cell_length_b 11.6066(3)
_cell_length_c 9.6537(3)
_cell_measurement_reflns_used 9931
_cell_measurement_temperature 100(2)
_cell_measurement_theta_max 33
_cell_measurement_theta_min 4
_cell_volume 702.10(4)
_computing_structure_refinement 'SHELXL-97 (Sheldrick, 1997)'
_computing_structure_solution 'SHELXS-97 (Sheldrick, 1990)'
_diffrn_ambient_temperature 100(2)
_diffrn_measured_fraction_theta_full 1.000
_diffrn_measured_fraction_theta_max 0.888
_diffrn_measurement_device_type 'Bruker Apex2'
_diffrn_measurement_method 'omega-scans and phi-scans'
_diffrn_radiation_monochromator graphite
_diffrn_radiation_source 'fine-focus sealed tube'
_diffrn_radiation_type MoK\a
_diffrn_radiation_wavelength 0.71073
_diffrn_reflns_av_R_equivalents 0.0385
_diffrn_reflns_av_sigmaI/netI 0.0217
_diffrn_reflns_limit_h_max 9
_diffrn_reflns_limit_h_min -9
_diffrn_reflns_limit_k_max 17
_diffrn_reflns_limit_k_min 0
_diffrn_reflns_limit_l_max 14
_diffrn_reflns_limit_l_min 0
_diffrn_reflns_number 2640
_diffrn_reflns_theta_full 30.00
_diffrn_reflns_theta_max 34.41
_diffrn_reflns_theta_min 2.75
_exptl_absorpt_coefficient_mu 0.162
_exptl_absorpt_correction_T_max 0.75
_exptl_absorpt_correction_T_min 0.64
_exptl_absorpt_correction_type multi-scan
_exptl_absorpt_process_details 'twinabs 2012/1 Bruker AXS'
_exptl_crystal_density_diffrn 0.890
_exptl_crystal_density_method 'not measured'
_exptl_crystal_F_000 208
_exptl_crystal_size_max 0.25
_exptl_crystal_size_mid 0.21
_exptl_crystal_size_min 0.12
_refine_diff_density_max 0.366
_refine_diff_density_min -0.282
_refine_diff_density_rms 0.059
_refine_ls_extinction_method none
_refine_ls_goodness_of_fit_ref 1.124
_refine_ls_hydrogen_treatment refall
_refine_ls_matrix_type full
_refine_ls_number_parameters 104
_refine_ls_number_reflns 2640
_refine_ls_number_restraints 0
_refine_ls_restrained_S_all 1.124
_refine_ls_R_factor_all 0.0436
_refine_ls_R_factor_gt 0.0363
_refine_ls_shift/su_max 0.003
_refine_ls_shift/su_mean 0.000
_refine_ls_structure_factor_coef Fsqd
_refine_ls_weighting_details 'calc w=1/[\s^2^(Fo^2^)+(0.0801P)^2^+0.0219P] where P=(Fo^2^+2Fc^2^)/3'
_refine_ls_weighting_scheme calc
_refine_ls_wR_factor_gt 0.1089
_refine_ls_wR_factor_ref 0.1159
_reflns_number_gt 2361
_reflns_number_total 2640
_reflns_threshold_expression >2sigma(I)
_cod_data_source_file jp4055044_si_002.cif
_cod_data_source_block twin5
_cod_original_sg_symbol_H-M 'P 1 21/n 1 '
_cod_original_formula_sum 'C4 H12 Al1 Li1'
_cod_database_code 1512252

loop_
_symmetry_equiv_pos_as_xyz
'x, y, z'
'-x+1/2, y+1/2, -z+1/2'
'-x, -y, -z'
'x-1/2, -y-1/2, z-1/2'

loop_
_atom_site_label
_atom_site_type_symbol
_atom_site_fract_x
_atom_site_fract_y
_atom_site_fract_z
_atom_site_U_iso_or_equiv
_atom_site_adp_type
_atom_site_occupancy
_atom_site_symmetry_multiplicity
_atom_site_calc_flag
Al1 Al 0.94252(4) 0.68285(2) 0.74743(3) 0.01239(10) Uani 1 1 d
C1 C 0.77859(16) 0.60707(9) 0.58066(10) 0.01784(19) Uani 1 1 d
C2 C 0.91542(16) 0.85402(9) 0.72764(11) 0.01694(18) Uani 1 1 d
C3 C 1.24611(16) 0.62974(9) 0.75713(12) 0.0191(2) Uani 1 1 d
C4 C 0.82212(17) 0.63913(9) 0.92728(10) 0.01823(19) Uani 1 1 d
H1A H 0.629(3) 0.6277(14) 0.5608(17) 0.035(5) Uiso 1 1 d
H2A H 0.975(3) 0.8845(16) 0.652(2) 0.041(5) Uiso 1 1 d
H3A H 1.290(6) 0.636(3) 0.681(3) 0.114(12) Uiso 1 1 d
H4A H 0.684(4) 0.6726(17) 0.945(2) 0.049(6) Uiso 1 1 d
H1B H 0.846(3) 0.6421(15) 0.5040(17) 0.029(4) Uiso 1 1 d
H2B H 0.986(3) 0.8957(14) 0.8086(17) 0.026(4) Uiso 1 1 d
H3B H 1.246(6) 0.541(3) 0.764(3) 0.120(11) Uiso 1 1 d
H4B H 0.807(3) 0.5560(18) 0.953(2) 0.045(5) Uiso 1 1 d
H1C H 0.794(3) 0.5243(15) 0.5709(17) 0.031(4) Uiso 1 1 d
H2C H 0.768(3) 0.8765(13) 0.7240(17) 0.027(4) Uiso 1 1 d
H3C H 1.318(7) 0.656(3) 0.831(4) 0.129(12) Uiso 1 1 d
H4C H 0.921(3) 0.6680(16) 0.992(2) 0.039(5) Uiso 1 1 d
Li1 Li 0.5930(3) 0.55352(16) 0.7629(2) 0.0197(3) Uani 1 1 d

loop_
_atom_site_aniso_label
_atom_site_aniso_U_11
_atom_site_aniso_U_22
_atom_site_aniso_U_33
_atom_site_aniso_U_23
_atom_site_aniso_U_13
_atom_site_aniso_U_12
Al1 0.01057(15) 0.01015(15) 0.01660(15) 0.00000(10) 0.00217(10) 0.00047(8)
C1 0.0174(4) 0.0197(4) 0.0166(4) -0.0014(3) 0.0027(3) -0.0012(3)
C2 0.0173(4) 0.0115(4) 0.0218(4) 0.0006(3) 0.0013(3) 0.0011(3)
C3 0.0133(4) 0.0174(4) 0.0265(5) -0.0006(4) 0.0024(3) 0.0028(3)
C4 0.0180(4) 0.0196(4) 0.0171(4) -0.0005(3) 0.0024(3) -0.0016(3)
Li1 0.0176(7) 0.0151(8) 0.0264(9) 0.0003(7) 0.0017(7) -0.0007(6)

loop_
_atom_type_symbol
_atom_type_description
_atom_type_scat_dispersion_real
_atom_type_scat_dispersion_imag
_atom_type_scat_source
C C 0.0033 0.0016 'International Tables Vol C Tables 4.2.6.8 and 6.1.1.4'
H H 0.0000 0.0000 'International Tables Vol C Tables 4.2.6.8 and 6.1.1.4'
Li Li -0.0003 0.0001 'International Tables Vol C Tables 4.2.6.8 and 6.1.1.4'
Al Al 0.0645 0.0514 'International Tables Vol C Tables 4.2.6.8 and 6.1.1.4'

loop_
_geom_angle_atom_site_label_1
_geom_angle_atom_site_label_2
_geom_angle_atom_site_label_3
_geom_angle
_geom_angle_site_symmetry_1
_geom_angle_site_symmetry_3
C2 Al1 C3 112.46(4) . .
C2 Al1 C1 108.88(4) . .
C3 Al1 C1 108.18(4) . .
C2 Al1 C4 107.13(4) . .
C3 Al1 C4 108.67(5) . .
C1 Al1 C4 111.57(4) . .
C2 Al1 Li1 119.90(5) . .
C3 Al1 Li1 127.63(5) . .
C1 Al1 Li1 56.27(5) . .
C4 Al1 Li1 55.43(5) . .
Al1 C1 Li1 76.48(6) . .
Al1 C1 H1A 117.2(10) . .
Li1 C1 H1A 70.1(10) . .
Al1 C1 H1B 101.2(10) . .
Li1 C1 H1B 170.7(10) . .
H1A C1 H1B 103.6(14) . .
Al1 C1 H1C 117.4(10) . .
Li1 C1 H1C 82.5(10) . .
H1A C1 H1C 109.1(14) . .
H1B C1 H1C 106.4(13) . .
Al1 C2 Li1 171.80(8) . 2_656
Al1 C2 H2A 114.6(11) . .
Li1 C2 H2A 70.3(11) 2_656 .
Al1 C2 H2B 112.6(10) . .
Li1 C2 H2B 59.3(10) 2_656 .
H2A C2 H2B 104.8(16) . .
Al1 C2 H2C 110.3(9) . .
Li1 C2 H2C 72.8(9) 2_656 .
H2A C2 H2C 109.4(15) . .
H2B C2 H2C 104.6(13) . .
Al1 C3 Li1 175.65(7) . 1_655
Al1 C3 H3A 110(3) . .
Li1 C3 H3A 70(3) 1_655 .
Al1 C3 H3B 108(2) . .
Li1 C3 H3B 68.3(19) 1_655 .
H3A C3 H3B 99(2) . .
Al1 C3 H3C 111(3) . .
Li1 C3 H3C 73(3) 1_655 .
H3A C3 H3C 121(4) . .
H3B C3 H3C 107(2) . .
Al1 C4 Li1 77.08(6) . .
Al1 C4 H4A 117.5(12) . .
Li1 C4 H4A 77.3(12) . .
Al1 C4 H4B 120.5(11) . .
Li1 C4 H4B 71.7(11) . .
H4A C4 H4B 103.3(16) . .
Al1 C4 H4C 101.9(13) . .
Li1 C4 H4C 175.0(12) . .
H4A C4 H4C 107.4(17) . .
H4B C4 H4C 105.1(15) . .
C4 Li1 C1 94.63(8) . .
C4 Li1 C2 115.21(9) . 2_646
C1 Li1 C2 108.45(8) . 2_646
C4 Li1 C3 112.12(9) . 1_455
C1 Li1 C3 115.06(9) . 1_455
C2 Li1 C3 110.60(8) 2_646 1_455
C4 Li1 Al1 47.49(4) . .
C1 Li1 Al1 47.24(4) . .
C2 Li1 Al1 125.70(8) 2_646 .
C3 Li1 Al1 123.63(8) 1_455 .
C4 Li1 H1A 109.9(5) . .
C1 Li1 H1A 25.0(5) . .
C2 Li1 H1A 116.0(4) 2_646 .
C3 Li1 H1A 90.6(5) 1_455 .
Al1 Li1 H1A 64.3(5) . .
C4 Li1 H4A 25.1(6) . .
C1 Li1 H4A 108.7(6) . .
C2 Li1 H4A 125.8(5) 2_646 .
C3 Li1 H4A 87.2(6) 1_455 .
Al1 Li1 H4A 63.6(6) . .
H1A Li1 H4A 114.5(7) . .
C4 Li1 H4B 26.0(5) . .
C1 Li1 H4B 109.0(5) . .
C2 Li1 H4B 89.7(6) 2_646 .
C3 Li1 H4B 120.8(5) 1_455 .
Al1 Li1 H4B 66.1(5) . .
H1A Li1 H4B 130.2(7) . .
H4A Li1 H4B 41.1(8) . .

loop_
_geom_bond_atom_site_label_1
_geom_bond_atom_site_label_2
_geom_bond_distance
_geom_bond_site_symmetry_2
Al1 C2 2.0015(10) .
Al1 C3 2.0021(10) .
Al1 C1 2.0244(10) .
Al1 C4 2.0275(10) .
Al1 Li1 2.6809(19) .
C1 Li1 2.293(2) .
C1 H1A 0.972(19) .
C1 H1B 0.979(17) .
C1 H1C 0.971(17) .
C2 Li1 2.318(2) 2_656
C2 H2A 0.927(19) .
C2 H2B 0.987(17) .
C2 H2C 0.961(17) .
C3 Li1 2.352(2) 1_655
C3 H3A 0.81(4) .
C3 H3B 1.03(4) .
C3 H3C 0.86(4) .
C4 Li1 2.265(2) .
C4 H4A 0.98(2) .
C4 H4B 1.00(2) .
C4 H4C 0.90(2) .
Li1 C2 2.318(2) 2_646
Li1 C3 2.352(2) 1_455
Li1 H1A 2.165(17) .
Li1 H4A 2.26(2) .
Li1 H4B 2.17(2) .

loop_
_geom_torsion_atom_site_label_1
_geom_torsion_atom_site_label_2
_geom_torsion_atom_site_label_3
_geom_torsion_atom_site_label_4
_geom_torsion
_geom_torsion_site_symmetry_4
C2 Al1 C1 Li1 -113.90(6) .
C3 Al1 C1 Li1 123.61(6) .
C4 Al1 C1 Li1 4.13(7) .
C2 Al1 C4 Li1 114.90(6) .
C3 Al1 C4 Li1 -123.36(6) .
C1 Al1 C4 Li1 -4.17(7) .
Al1 C4 Li1 C1 3.43(5) .
Al1 C4 Li1 C2 116.32(9) 2_646
Al1 C4 Li1 C3 -116.01(8) 1_455
Al1 C1 Li1 C4 -3.45(5) .
Al1 C1 Li1 C2 -121.97(8) 2_646
Al1 C1 Li1 C3 113.61(9) 1_455
C2 Al1 Li1 C4 -90.94(7) .
C3 Al1 Li1 C4 87.69(7) .
C1 Al1 Li1 C4 175.34(7) .
C2 Al1 Li1 C1 93.72(6) .
C3 Al1 Li1 C1 -87.65(7) .
C4 Al1 Li1 C1 -175.34(7) .
C2 Al1 Li1 C2 176.03(7) 2_646
C3 Al1 Li1 C2 -5.34(14) 2_646
C1 Al1 Li1 C2 82.31(10) 2_646
C4 Al1 Li1 C2 -93.03(11) 2_646
C2 Al1 Li1 C3 -0.73(12) 1_455
C3 Al1 Li1 C3 177.90(9) 1_455
C1 Al1 Li1 C3 -94.45(10) 1_455
C4 Al1 Li1 C3 90.21(10) 1_455
